data_7113195
loop_
_publ_author_name
'Sugiura, Ken-ichi'
'Kato, Aiko'
'Iwasaki, Kentaro'
'Miyasaka, Hitoshi'
'Yamashita, Masahiro'
'Hino, Shojun'
'Arnold, Dennis P.'

_publ_section_title
;
 Unusual regioselective mercuration of metalloporphyrins and its potential
 applications
;
_journal_issue 20
_journal_name_full 'Chemical Communications'
_journal_page_first 2046
_journal_paper_doi 10.1039/b618464b
_journal_year 2007
_chemical_formula_sum 'C48 H55 Cl Hg N4 Ni'
_chemical_formula_weight 982.73
_space_group_IT_number 2
_symmetry_cell_setting triclinic
_symmetry_Int_Tables_number 2
_symmetry_space_group_name_Hall '-P 1'
_symmetry_space_group_name_H-M 'P -1'
_cell_angle_alpha 69.703(9)
_cell_angle_beta 71.092(9)
_cell_angle_gamma 85.79(1)
_cell_formula_units_Z 4
_cell_length_a 13.224(3)
_cell_length_b 17.378(3)
_cell_length_c 21.090(3)
_cell_measurement_reflns_used 6349
_cell_measurement_temperature 123.2
_cell_measurement_theta_max 31.0
_cell_measurement_theta_min 2.5
_cell_volume 4296.2(14)
_computing_cell_refinement CRYSTALCLEAR
_computing_data_collection CRYSTALCLEAR
_computing_data_reduction 'teXsan Ver. 1.11'
_computing_publication_material 'teXsan Ver. 1.11'
_computing_structure_refinement 'teXsan Ver. 1.10'
_computing_structure_solution SIR92
_diffrn_detector_area_resol_mean 28.57
_diffrn_measured_fraction_theta_full 0.8209
_diffrn_measured_fraction_theta_max 0.8209
_diffrn_measurement_device_type 'Rigaku/MSC Mercury CCD'
_diffrn_measurement_method \w
_diffrn_radiation_type 'Mo K\a'
_diffrn_radiation_wavelength 0.7107
_diffrn_reflns_av_R_equivalents 0.045
_diffrn_reflns_limit_h_max 18
_diffrn_reflns_limit_h_min -18
_diffrn_reflns_limit_k_max 24
_diffrn_reflns_limit_k_min -21
_diffrn_reflns_limit_l_max 26
_diffrn_reflns_limit_l_min -29
_diffrn_reflns_number 40432
_diffrn_reflns_theta_full 30.99
_diffrn_reflns_theta_max 30.99
_exptl_absorpt_coefficient_mu 4.117
_exptl_absorpt_correction_T_max 0.439
_exptl_absorpt_correction_T_min 0.439
_exptl_absorpt_correction_type none
_exptl_crystal_colour Colorless
_exptl_crystal_density_diffrn 1.519
_exptl_crystal_density_method 'not measured'
_exptl_crystal_description Prism
_exptl_crystal_size_max 0.200
_exptl_crystal_size_mid 0.200
_exptl_crystal_size_min 0.200
_refine_diff_density_max 2.56
_refine_diff_density_min -0.82
_refine_ls_abs_structure_Flack 0.00000
_refine_ls_extinction_method none
_refine_ls_goodness_of_fit_ref 1.337
_refine_ls_hydrogen_treatment noref
_refine_ls_number_parameters 1009
_refine_ls_number_reflns 4615
_refine_ls_R_factor_gt 0.0743
_refine_ls_shift/su_max 0.2464
_refine_ls_structure_factor_coef Fsqd
_refine_ls_weighting_details 'w = 1/[\s^2^(Fo^2^) + (0.07000(Max(Fo^2^,0) + 2Fc^2^)/3)^2^]'
_refine_ls_weighting_scheme calc
_refine_ls_wR_factor_ref 0.1852
_reflns_number_gt 4615
_reflns_number_total 22430
_reflns_threshold_expression F^2^>3.0\s(F^2^)
_cod_data_source_file b618464b.txt
_cod_data_source_block '_kato'
_cod_original_cell_volume 4296.2(1)
_cod_original_sg_symbol_H-M 'P -1 '
_cod_original_formula_sum 'C48 H55 Cl Hg N4 Ni '
_cod_database_code 7113195

loop_
_symmetry_equiv_pos_as_xyz
x,y,z
-x,-y,-z

loop_
_atom_site_label
_atom_site_type_symbol
_atom_site_fract_x
_atom_site_fract_y
_atom_site_fract_z
_atom_site_U_iso_or_equiv
_atom_site_adp_type
_atom_site_occupancy
_atom_site_calc_flag
_atom_site_refinement_flags
Hg(1) Hg 0.2804(1) 0.33998(7) 0.22432(6) 0.0550(3) Uani 0.70 d P
Hg(2) Hg 0.4108(3) 0.3113(2) -0.3609(1) 0.0605(9) Uani 0.30 d P
Hg(3) Hg 0.21941(7) 0.08228(5) -0.24233(4) 0.0564(2) Uani 1.00 d .
Ni(1) Ni 0.3114(2) 0.2916(1) -0.0543(1) 0.0283(6) Uani 1.00 d .
Ni(2) Ni -0.1654(2) 0.0804(1) 0.0153(1) 0.0265(6) Uani 1.00 d .
Cl(1) Cl 0.2347(7) 0.3769(4) 0.3233(3) 0.073(2) Uani 0.72 d P
Cl(2) Cl 0.501(2) 0.324(1) -0.4782(10) 0.091(7) Uani 0.28 d P
Cl(3) Cl 0.3344(5) 0.0672(4) -0.3452(3) 0.093(2) Uani 1.00 d .
N(1) N 0.333(1) 0.2877(7) 0.0338(6) 0.028(3) Uani 1.00 d .
N(2) N 0.170(1) 0.3384(7) -0.0242(7) 0.031(3) Uani 1.00 d .
N(3) N 0.289(1) 0.3001(7) -0.1445(6) 0.034(3) Uani 1.00 d .
N(4) N 0.448(1) 0.2448(7) -0.0853(7) 0.029(3) Uani 1.00 d .
N(5) N -0.027(1) 0.0964(7) -0.0526(6) 0.027(3) Uani 1.00 d .
N(6) N -0.119(1) 0.1305(6) 0.0716(6) 0.026(3) Uani 1.00 d .
N(7) N -0.307(1) 0.0584(7) 0.0879(6) 0.028(3) Uani 1.00 d .
N(8) N -0.214(1) 0.0312(7) -0.0404(6) 0.028(3) Uani 1.00 d .
C(1) C 0.414(1) 0.245(1) 0.0598(8) 0.036(5) Uani 1.00 d .
C(2) C 0.406(1) 0.2567(9) 0.1239(9) 0.037(5) Uani 1.00 d .
C(3) C 0.321(1) 0.304(1) 0.1419(9) 0.042(5) Uani 1.00 d .
C(4) C 0.278(1) 0.3253(9) 0.0820(8) 0.034(4) Uani 1.00 d .
C(5) C 0.187(1) 0.3664(8) 0.0800(8) 0.025(4) Uani 1.00 d .
C(6) C 0.133(1) 0.3681(9) 0.0327(8) 0.032(4) Uani 1.00 d .
C(7) C 0.030(1) 0.4018(10) 0.033(1) 0.051(5) Uani 1.00 d .
C(8) C 0.003(2) 0.387(1) -0.018(1) 0.055(6) Uani 1.00 d .
C(9) C 0.094(1) 0.3503(9) -0.0549(9) 0.033(4) Uani 1.00 d .
C(10) C 0.099(1) 0.336(1) -0.1172(9) 0.045(5) Uani 1.00 d .
C(11) C 0.195(1) 0.3154(9) -0.1579(9) 0.035(4) Uani 1.00 d .
C(12) C 0.210(1) 0.3163(9) -0.2305(9) 0.039(4) Uani 1.00 d .
C(13) C 0.314(1) 0.3060(10) -0.2621(8) 0.035(4) Uani 1.00 d .
C(14) C 0.360(1) 0.2936(7) -0.2032(9) 0.0453 Uani 1.00 d .
C(15) C 0.463(2) 0.2689(8) -0.2081(9) 0.041(5) Uani 1.00 d .
C(16) C 0.505(1) 0.2413(8) -0.1510(9) 0.038(4) Uani 1.00 d .
C(17) C 0.598(2) 0.1979(9) -0.1511(9) 0.042(4) Uani 1.00 d .
C(18) C 0.605(1) 0.1814(10) -0.0862(9) 0.037(5) Uani 1.00 d .
C(19) C 0.512(1) 0.207(1) -0.0442(9) 0.048(5) Uani 1.00 d .
C(20) C 0.499(1) 0.2078(9) 0.0232(8) 0.026(4) Uani 1.00 d .
C(21) C 0.142(1) 0.4128(9) 0.1307(8) 0.041(4) Uani 1.00 d .
C(22) C 0.188(2) 0.486(1) 0.1202(9) 0.044(5) Uani 1.00 d .
C(23) C 0.147(1) 0.531(1) 0.1658(9) 0.044(5) Uani 1.00 d .
C(24) C 0.055(2) 0.501(1) 0.2215(10) 0.051(5) Uani 1.00 d .
C(25) C 0.005(2) 0.427(1) 0.2347(9) 0.052(5) Uani 1.00 d .
C(26) C 0.044(2) 0.3831(10) 0.1882(9) 0.048(5) Uani 1.00 d .
C(27) C 0.208(2) 0.613(1) 0.150(1) 0.059(5) Uani 1.00 d .
C(28) C 0.223(2) 0.674(1) 0.072(1) 0.083(8) Uani 1.00 d .
C(29) C 0.321(2) 0.593(1) 0.156(1) 0.057(6) Uani 1.00 d .
C(30) C 0.153(2) 0.657(1) 0.201(1) 0.081(7) Uani 1.00 d .
C(31) C -0.103(1) 0.394(1) 0.299(1) 0.051(5) Uani 1.00 d .
C(32) C -0.066(2) 0.366(1) 0.365(1) 0.070(7) Uani 1.00 d .
C(33) C -0.182(2) 0.466(1) 0.298(1) 0.064(6) Uani 1.00 d .
C(34) C -0.158(2) 0.322(1) 0.295(1) 0.067(7) Uani 1.00 d .
C(35) C 0.545(2) 0.281(1) -0.2833(10) 0.050(5) Uani 1.00 d .
C(36) C 0.583(2) 0.360(1) -0.328(1) 0.072(6) Uani 1.00 d .
C(37) C 0.655(2) 0.369(1) -0.394(1) 0.091(7) Uani 1.00 d .
C(38) C 0.688(2) 0.302(1) -0.417(1) 0.065(6) Uani 1.00 d .
C(39) C 0.654(2) 0.223(1) -0.370(1) 0.072(5) Uani 1.00 d .
C(40) C 0.579(2) 0.211(1) -0.3036(9) 0.070(6) Uani 1.00 d .
C(41) C 0.695(2) 0.454(1) -0.439(1) 0.120(7) Uani 1.00 d .
C(42) C 0.669(4) 0.473(2) -0.514(2) 0.20(2) Uani 1.00 d .
C(43) C 0.807(2) 0.464(1) -0.459(3) 0.2753 Uani 1.00 d .
C(44) C 0.636(3) 0.526(1) -0.422(1) 0.121(10) Uani 1.00 d .
C(45) C 0.699(2) 0.1515(8) -0.394(2) 0.520(7) Uani 1.00 d .
C(46) C 0.698(6) 0.084(1) -0.343(2) 0.70(2) Uani 1.00 d .
C(47) C 0.631(5) 0.117(3) -0.413(3) 0.69(2) Uani 1.00 d .
C(48) C 0.801(4) 0.165(2) -0.446(2) 0.18(1) Uani 1.00 d .
C(49) C 0.007(1) 0.0875(8) -0.1204(8) 0.027(3) Uani 1.00 d .
C(50) C 0.124(1) 0.0970(9) -0.1500(8) 0.025(3) Uani 1.00 d .
C(51) C 0.159(1) 0.1121(9) -0.1020(8) 0.030(4) Uani 1.00 d .
C(52) C 0.066(1) 0.1102(9) -0.0417(8) 0.030(4) Uani 1.00 d .
C(53) C 0.075(1) 0.1343(9) 0.0132(9) 0.032(4) Uani 1.00 d .
C(54) C -0.018(1) 0.1500(8) 0.0616(8) 0.023(3) Uani 1.00 d .
C(55) C -0.015(2) 0.1871(9) 0.1100(8) 0.037(5) Uani 1.00 d .
C(56) C -0.111(1) 0.2026(7) 0.1422(8) 0.0298 Uani 1.00 d .
C(57) C -0.182(1) 0.1656(9) 0.1196(7) 0.026(4) Uani 1.00 d .
C(58) C -0.293(1) 0.1525(9) 0.1495(7) 0.026(4) Uani 1.00 d .
C(59) C -0.349(1) 0.0946(10) 0.1376(7) 0.033(4) Uani 1.00 d .
C(60) C -0.455(1) 0.0624(10) 0.1812(9) 0.036(5) Uani 1.00 d .
C(61) C -0.478(1) 0.0067(9) 0.1559(9) 0.032(4) Uani 1.00 d .
C(62) C -0.387(1) 0.0075(9) 0.0937(7) 0.029(4) Uani 1.00 d .
C(63) C -0.387(1) -0.0296(9) 0.0478(8) 0.029(4) Uani 1.00 d .
C(64) C -0.306(1) -0.013(1) -0.0181(9) 0.041(4) Uani 1.00 d .
C(65) C -0.316(1) -0.0364(9) -0.0756(9) 0.030(4) Uani 1.00 d .
C(66) C -0.228(1) -0.0059(9) -0.1308(8) 0.033(4) Uani 1.00 d .
C(67) C -0.165(1) 0.0353(8) -0.1108(7) 0.027(3) Uani 1.00 d .
C(68) C -0.058(1) 0.0655(8) -0.1512(9) 0.030(4) Uani 1.00 d .
C(69) C -0.016(1) 0.0759(9) -0.2301(8) 0.027(3) Uani 1.00 d .
C(70) C 0.008(1) 0.1542(9) -0.2779(8) 0.037(4) Uani 1.00 d .
C(71) C 0.048(2) 0.165(1) -0.3516(8) 0.040(4) Uani 1.00 d .
C(72) C 0.055(1) 0.0951(10) -0.3706(8) 0.039(4) Uani 1.00 d .
C(73) C 0.027(2) 0.018(1) -0.3253(10) 0.056(5) Uani 1.00 d .
C(74) C -0.008(2) 0.0074(9) -0.2517(9) 0.041(5) Uani 1.00 d .
C(75) C 0.085(2) 0.250(1) -0.408(1) 0.066(5) Uani 1.00 d .
C(76) C 0.106(2) 0.253(1) -0.481(1) 0.084(8) Uani 1.00 d .
C(77) C 0.000(2) 0.310(1) -0.389(1) 0.092(8) Uani 1.00 d .
C(78) C 0.187(2) 0.275(1) -0.400(1) 0.090(8) Uani 1.00 d .
C(79) C 0.038(2) -0.058(1) -0.348(1) 0.094(6) Uani 1.00 d .
C(80) C 0.018(4) -0.037(2) -0.415(1) 0.26(1) Uani 1.00 d .
C(81) C -0.037(2) -0.130(1) -0.294(1) 0.076(7) Uani 1.00 d .
C(82) C 0.155(2) -0.084(1) -0.357(1) 0.110(8) Uani 1.00 d .
C(83) C -0.352(2) 0.201(1) 0.1947(9) 0.054(5) Uani 1.00 d .
C(84) C -0.345(1) 0.2838(9) 0.1622(7) 0.030(4) Uani 1.00 d .
C(85) C -0.429(2) 0.455(1) 0.100(1) 0.067(6) Uani 1.00 d .
C(86) C -0.457(2) 0.3026(10) 0.2699(8) 0.050(5) Uani 1.00 d .
C(87) C -0.462(2) 0.2202(10) 0.3030(9) 0.047(5) Uani 1.00 d .
C(88) C -0.406(1) 0.1693(9) 0.2652(9) 0.042(5) Uani 1.00 d .
C(89) C -0.384(2) 0.433(1) 0.1596(10) 0.053(4) Uani 1.00 d .
C(90) C -0.398(1) 0.3377(9) 0.1979(8) 0.029(4) Uani 1.00 d .
C(91) C -0.264(2) 0.459(1) 0.125(1) 0.071(6) Uani 1.00 d .
C(92) C -0.437(2) 0.4801(10) 0.210(1) 0.057(6) Uani 1.00 d .
C(93) C -0.531(2) 0.178(1) 0.385(1) 0.085(6) Uani 1.00 d .
C(94) C -0.477(2) 0.109(2) 0.425(1) 0.130(10) Uani 1.00 d .
C(95) C -0.568(2) 0.241(1) 0.421(1) 0.105(9) Uani 1.00 d .
C(96) C -0.636(3) 0.138(2) 0.390(1) 0.16(1) Uani 1.00 d .
H(1) H 0.4534 0.2350 0.1509 0.0442 Uiso 1.00 calc .
H(2) H -0.0110 0.4295 0.0635 0.0618 Uiso 1.00 calc .
H(3) H -0.0627 0.3988 -0.0282 0.0658 Uiso 1.00 calc .
H(4) H 0.0372 0.3406 -0.1314 0.0539 Uiso 1.00 calc .
H(5) H 0.1546 0.3232 -0.2516 0.0465 Uiso 1.00 calc .
H(6) H 0.6466 0.1834 -0.1893 0.0509 Uiso 1.00 calc .
H(7) H 0.6630 0.1562 -0.0705 0.0450 Uiso 1.00 calc .
H(8) H 0.5500 0.1815 0.0458 0.0309 Uiso 1.00 calc .
H(9) H 0.2500 0.5069 0.0802 0.0523 Uiso 1.00 calc .
H(10) H 0.0246 0.5314 0.2523 0.0609 Uiso 1.00 calc .
H(11) H 0.0062 0.3351 0.1941 0.0571 Uiso 1.00 calc .
H(12) H 0.2655 0.7210 0.0634 0.1002 Uiso 1.00 calc .
H(13) H 0.2571 0.6483 0.0384 0.1002 Uiso 1.00 calc .
H(14) H 0.1548 0.6915 0.0677 0.1002 Uiso 1.00 calc .
H(15) H 0.3155 0.5594 0.2032 0.0682 Uiso 1.00 calc .
H(16) H 0.3572 0.5641 0.1242 0.0682 Uiso 1.00 calc .
H(17) H 0.3604 0.6424 0.1431 0.0682 Uiso 1.00 calc .
H(18) H 0.1934 0.7061 0.1884 0.0967 Uiso 1.00 calc .
H(19) H 0.0835 0.6700 0.1975 0.0967 Uiso 1.00 calc .
H(20) H 0.1481 0.6228 0.2478 0.0967 Uiso 1.00 calc .
H(21) H -0.1263 0.3456 0.4063 0.0840 Uiso 1.00 calc .
H(22) H -0.0172 0.3234 0.3616 0.0840 Uiso 1.00 calc .
H(23) H -0.0320 0.4107 0.3668 0.0840 Uiso 1.00 calc .
H(24) H -0.1486 0.5115 0.3001 0.0773 Uiso 1.00 calc .
H(25) H -0.1996 0.4824 0.2552 0.0773 Uiso 1.00 calc .
H(26) H -0.2448 0.4481 0.3378 0.0773 Uiso 1.00 calc .
H(27) H -0.2184 0.3016 0.3369 0.0799 Uiso 1.00 calc .
H(28) H -0.1812 0.3404 0.2543 0.0799 Uiso 1.00 calc .
H(29) H -0.1094 0.2796 0.2920 0.0799 Uiso 1.00 calc .
H(30) H 0.5597 0.4065 -0.3135 0.0865 Uiso 1.00 calc .
H(31) H 0.7323 0.3107 -0.4643 0.0779 Uiso 1.00 calc .
H(32) H 0.5513 0.1580 -0.2724 0.0843 Uiso 1.00 calc .
H(33) H 0.6982 0.5257 -0.5460 0.2364 Uiso 1.00 calc .
H(34) H 0.7010 0.4326 -0.5348 0.2364 Uiso 1.00 calc .
H(35) H 0.5942 0.4705 -0.5046 0.2364 Uiso 1.00 calc .
H(36) H 0.8276 0.4503 -0.4168 0.3304 Uiso 1.00 calc .
H(37) H 0.8407 0.4284 -0.4843 0.3304 Uiso 1.00 calc .
H(38) H 0.8296 0.5191 -0.4877 0.3304 Uiso 1.00 calc .
H(39) H 0.6418 0.5267 -0.3779 0.1458 Uiso 1.00 calc .
H(40) H 0.6670 0.5760 -0.4587 0.1458 Uiso 1.00 calc .
H(41) H 0.5629 0.5209 -0.4170 0.1458 Uiso 1.00 calc .
H(42) H 0.6267 0.0709 -0.3114 0.8457 Uiso 1.00 calc .
H(43) H 0.7223 0.0418 -0.3622 0.8457 Uiso 1.00 calc .
H(44) H 0.7429 0.0907 -0.3181 0.8457 Uiso 1.00 calc .
H(45) H 0.5665 0.0994 -0.3744 0.8314 Uiso 1.00 calc .
H(46) H 0.6157 0.1567 -0.4529 0.8314 Uiso 1.00 calc .
H(47) H 0.6626 0.0716 -0.4258 0.8314 Uiso 1.00 calc .
H(48) H 0.8540 0.1693 -0.4260 0.2215 Uiso 1.00 calc .
H(49) H 0.8154 0.1206 -0.4638 0.2215 Uiso 1.00 calc .
H(50) H 0.8020 0.2146 -0.4845 0.2215 Uiso 1.00 calc .
H(51) H 0.2311 0.1221 -0.1068 0.0361 Uiso 1.00 calc .
H(52) H 0.1429 0.1400 0.0175 0.0383 Uiso 1.00 calc .
H(53) H 0.0480 0.1990 0.1181 0.0439 Uiso 1.00 calc .
H(54) H -0.1312 0.2324 0.1744 0.0358 Uiso 1.00 calc .
H(55) H -0.4995 0.0773 0.2201 0.0432 Uiso 1.00 calc .
H(56) H -0.5417 -0.0269 0.1751 0.0383 Uiso 1.00 calc .
H(57) H -0.4437 -0.0681 0.0601 0.0351 Uiso 1.00 calc .
H(58) H -0.3735 -0.0672 -0.0742 0.0362 Uiso 1.00 calc .
H(59) H -0.2117 -0.0114 -0.1763 0.0396 Uiso 1.00 calc .
H(60) H -0.0026 0.2001 -0.2623 0.0446 Uiso 1.00 calc .
H(61) H 0.0829 0.1027 -0.4201 0.0473 Uiso 1.00 calc .
H(62) H -0.0268 -0.0460 -0.2170 0.0493 Uiso 1.00 calc .
H(63) H 0.1597 0.2158 -0.4916 0.1008 Uiso 1.00 calc .
H(64) H 0.0425 0.2388 -0.4869 0.1008 Uiso 1.00 calc .
H(65) H 0.1306 0.3073 -0.5133 0.1008 Uiso 1.00 calc .
H(66) H 0.0238 0.3645 -0.4210 0.1102 Uiso 1.00 calc .
H(67) H -0.0650 0.2961 -0.3934 0.1102 Uiso 1.00 calc .
H(68) H -0.0116 0.3079 -0.3416 0.1102 Uiso 1.00 calc .
H(69) H 0.2407 0.2379 -0.4112 0.1074 Uiso 1.00 calc .
H(70) H 0.2096 0.3290 -0.4320 0.1074 Uiso 1.00 calc .
H(71) H 0.1739 0.2727 -0.3525 0.1074 Uiso 1.00 calc .
H(72) H 0.0649 0.0080 -0.4494 0.3068 Uiso 1.00 calc .
H(73) H 0.0301 -0.0826 -0.4309 0.3068 Uiso 1.00 calc .
H(74) H -0.0539 -0.0216 -0.4091 0.3068 Uiso 1.00 calc .
H(75) H -0.1092 -0.1145 -0.2881 0.0909 Uiso 1.00 calc .
H(76) H -0.0251 -0.1756 -0.3097 0.0909 Uiso 1.00 calc .
H(77) H -0.0250 -0.1447 -0.2490 0.0909 Uiso 1.00 calc .
H(78) H 0.1679 -0.0976 -0.3128 0.1317 Uiso 1.00 calc .
H(79) H 0.1662 -0.1298 -0.3725 0.1317 Uiso 1.00 calc .
H(80) H 0.2019 -0.0393 -0.3917 0.1317 Uiso 1.00 calc .
H(81) H -0.3026 0.3063 0.1135 0.0362 Uiso 1.00 calc .
H(82) H -0.4183 0.5129 0.0743 0.0805 Uiso 1.00 calc .
H(83) H -0.3934 0.4266 0.0682 0.0805 Uiso 1.00 calc .
H(84) H -0.5031 0.4409 0.1179 0.0805 Uiso 1.00 calc .
H(85) H -0.4942 0.3368 0.2959 0.0600 Uiso 1.00 calc .
H(86) H -0.4062 0.1119 0.2896 0.0501 Uiso 1.00 calc .
H(87) H -0.2309 0.4462 0.1613 0.0850 Uiso 1.00 calc .
H(88) H -0.2307 0.4293 0.0937 0.0850 Uiso 1.00 calc .
H(89) H -0.2552 0.5159 0.0991 0.0850 Uiso 1.00 calc .
H(90) H -0.4081 0.4649 0.2484 0.0680 Uiso 1.00 calc .
H(91) H -0.4255 0.5374 0.1853 0.0680 Uiso 1.00 calc .
H(92) H -0.5122 0.4668 0.2292 0.0680 Uiso 1.00 calc .
H(93) H -0.5212 0.0866 0.4728 0.1558 Uiso 1.00 calc .
H(94) H -0.4634 0.0680 0.4032 0.1558 Uiso 1.00 calc .
H(95) H -0.4106 0.1290 0.4233 0.1558 Uiso 1.00 calc .
H(96) H -0.5071 0.2689 0.4199 0.1264 Uiso 1.00 calc .
H(97) H -0.6097 0.2800 0.3977 0.1264 Uiso 1.00 calc .
H(98) H -0.6093 0.2144 0.4696 0.1264 Uiso 1.00 calc .
H(99) H -0.6757 0.1785 0.3660 0.1862 Uiso 1.00 calc .
H(100) H -0.6195 0.0962 0.3698 0.1862 Uiso 1.00 calc .
H(101) H -0.6777 0.1148 0.4393 0.1862 Uiso 1.00 calc .

loop_
_atom_site_aniso_label
_atom_site_aniso_U_11
_atom_site_aniso_U_22
_atom_site_aniso_U_33
_atom_site_aniso_U_12
_atom_site_aniso_U_13
_atom_site_aniso_U_23
Hg(1) 0.0678(9) 0.0609(7) 0.0395(6) 0.0115(6) -0.0152(6) -0.0245(5)
Hg(2) 0.081(2) 0.068(2) 0.038(1) 0.015(2) -0.024(1) -0.023(1)
Hg(3) 0.0485(5) 0.0721(5) 0.0381(4) 0.0135(4) -0.0026(4) -0.0189(4)
Ni(1) 0.030(1) 0.024(1) 0.027(1) -0.0011(9) -0.0041(10) -0.0090(8)
Ni(2) 0.027(1) 0.024(1) 0.024(1) -0.0033(9) -0.0026(9) -0.0063(8)
Cl(1) 0.098(6) 0.091(4) 0.046(3) 0.015(4) -0.020(4) -0.050(3)
Cl(2) 0.13(2) 0.11(2) 0.031(6) 0.01(2) -0.031(10) -0.017(10)
Cl(3) 0.082(4) 0.143(5) 0.043(3) 0.044(4) 0.002(3) -0.046(3)
N(1) 0.030(8) 0.018(6) 0.022(5) -0.012(6) 0.010(5) -0.006(5)
N(2) 0.037(6) 0.015(6) 0.028(7) 0.003(6) -0.004(5) 0.005(5)
N(3) 0.042(8) 0.039(7) 0.025(5) 0.002(7) 0.000(5) -0.025(5)
N(4) 0.032(6) 0.009(6) 0.045(6) -0.004(5) -0.009(5) -0.010(5)
N(5) 0.028(4) 0.012(6) 0.026(6) 0.007(6) -0.002(4) 0.005(5)
N(6) 0.023(6) 0.011(6) 0.039(6) -0.022(5) 0.010(5) -0.015(4)
N(7) 0.037(5) 0.034(7) 0.006(6) -0.003(5) -0.002(4) -0.001(5)
N(8) 0.035(7) 0.031(7) 0.019(5) 0.014(5) -0.014(5) -0.009(5)
C(1) 0.022(9) 0.06(1) 0.030(8) -0.014(7) 0.001(6) -0.023(7)
C(2) 0.05(1) 0.019(8) 0.022(8) -0.021(7) 0.005(8) 0.009(7)
C(3) 0.024(10) 0.06(1) 0.050(7) -0.019(7) 0.001(7) -0.041(6)
C(4) 0.029(9) 0.030(8) 0.035(7) -0.001(7) 0.017(6) -0.024(6)
C(5) 0.036(9) 0.008(6) 0.050(8) -0.012(6) -0.023(6) -0.021(5)
C(6) 0.030(9) 0.037(8) 0.040(8) 0.004(7) -0.011(6) -0.028(6)
C(7) 0.035(9) 0.021(9) 0.07(1) 0.009(8) -0.007(10) 0.003(9)
C(8) 0.04(1) 0.041(9) 0.09(1) 0.015(8) -0.011(9) -0.042(8)
C(9) 0.037(9) 0.023(8) 0.042(8) -0.006(7) -0.012(7) -0.013(6)
C(10) 0.04(1) 0.07(1) 0.034(9) 0.013(9) -0.016(7) -0.022(8)
C(11) 0.036(8) 0.021(7) 0.053(7) -0.018(7) -0.003(7) -0.025(6)
C(12) 0.059(9) 0.024(8) 0.056(8) 0.001(8) -0.043(8) -0.018(7)
C(13) 0.058(9) 0.039(10) 0.028(5) 0.005(8) -0.048(5) -0.003(7)
C(14) 0.07(1) -0.019(5) 0.05(1) 0.037(6) 0.007(9) 0.009(6)
C(15) 0.07(1) 0.000(7) 0.031(8) -0.028(8) 0.016(7) 0.001(6)
C(16) 0.05(1) 0.002(7) 0.047(7) -0.015(7) 0.004(7) -0.009(6)
C(17) 0.07(1) 0.015(7) 0.042(8) 0.017(8) -0.005(9) -0.018(6)
C(18) 0.032(10) 0.035(9) 0.056(8) -0.007(8) -0.032(7) -0.010(8)
C(19) 0.023(9) 0.08(1) 0.037(8) -0.029(8) -0.007(6) -0.018(8)
C(20) 0.023(9) 0.017(8) 0.042(7) -0.016(6) -0.019(7) -0.005(6)
C(21) 0.06(1) 0.012(7) 0.021(8) 0.025(6) -0.009(7) 0.015(6)
C(22) 0.06(1) 0.044(9) 0.029(9) -0.021(8) -0.025(8) -0.004(7)
C(23) 0.025(9) 0.071(9) 0.064(9) 0.006(7) -0.015(7) -0.058(6)
C(24) 0.05(1) 0.035(9) 0.05(1) 0.003(8) -0.001(8) -0.016(8)
C(25) 0.07(1) 0.024(9) 0.016(9) -0.006(8) 0.018(8) 0.015(6)
C(26) 0.06(1) 0.035(9) 0.045(9) -0.011(9) 0.002(8) -0.028(6)
C(27) 0.040(10) 0.06(1) 0.08(1) -0.001(8) -0.01(1) -0.034(7)
C(28) 0.06(2) 0.07(2) 0.09(1) -0.05(1) -0.02(1) 0.01(1)
C(29) 0.05(1) 0.06(1) 0.10(1) 0.008(10) -0.045(10) -0.052(8)
C(30) 0.07(2) 0.11(1) 0.06(1) 0.01(1) 0.01(1) -0.059(9)
C(31) 0.021(10) 0.08(1) 0.061(10) -0.014(7) -0.006(7) -0.033(9)
C(32) 0.08(2) 0.07(1) 0.04(1) 0.02(1) -0.003(10) -0.008(10)
C(33) 0.03(1) 0.10(1) 0.06(1) 0.017(9) 0.001(10) -0.04(1)
C(34) 0.06(2) 0.06(1) 0.09(1) -0.015(10) -0.02(1) -0.039(10)
C(35) 0.03(1) 0.059(8) 0.043(9) 0.008(9) 0.001(8) -0.014(7)
C(36) 0.10(2) 0.049(8) 0.053(10) 0.00(1) 0.01(1) -0.038(7)
C(37) 0.12(2) 0.049(9) 0.05(1) -0.04(1) 0.04(1) -0.009(8)
C(38) 0.06(2) 0.074(9) 0.05(1) -0.02(1) 0.02(1) -0.042(7)
C(39) 0.07(2) 0.101(8) 0.032(9) -0.08(1) 0.005(9) -0.009(7)
C(40) 0.12(2) 0.06(1) 0.018(9) 0.02(1) -0.016(9) 0.000(8)
C(41) 0.11(2) 0.042(9) 0.10(2) -0.01(1) 0.09(1) -0.01(1)
C(42) 0.37(5) 0.08(2) 0.09(2) 0.09(2) -0.03(2) -0.03(2)
C(43) 0.06(2) 0.00(1) 0.54(7) -0.03(1) -0.02(3) 0.11(2)
C(44) 0.17(3) 0.02(1) 0.09(2) -0.01(1) 0.05(2) 0.00(1)
C(45) 0.37(2) 0.047(4) 0.73(2) -0.201(7) 0.53(1) -0.264(6)
C(46) 1.0(1) 0.103(9) 0.56(2) -0.20(2) 0.49(3) -0.286(7)
C(47) 0.40(5) 0.76(3) 1.67(5) 0.41(3) -0.66(4) -1.09(2)
C(48) 0.25(3) 0.08(2) 0.20(3) -0.03(2) 0.01(2) -0.09(2)
C(49) 0.025(7) 0.011(7) 0.030(7) 0.015(7) 0.001(6) -0.003(6)
C(50) 0.026(7) 0.019(8) 0.033(6) -0.017(7) -0.017(5) -0.002(6)
C(51) 0.023(9) 0.047(9) 0.017(7) 0.004(8) 0.004(5) -0.017(6)
C(52) 0.020(7) 0.024(8) 0.028(8) 0.013(7) 0.011(5) -0.006(6)
C(53) 0.026(10) 0.030(8) 0.045(8) -0.005(8) -0.009(7) -0.020(6)
C(54) 0.029(6) 0.007(7) 0.025(7) -0.032(7) -0.001(6) 0.002(5)
C(55) 0.07(1) 0.025(9) 0.006(7) 0.001(9) -0.003(8) -0.001(6)
C(56) 0.04(1) -0.007(5) 0.051(9) -0.044(6) 0.006(8) -0.009(5)
C(57) 0.044(7) 0.010(8) 0.006(7) -0.003(7) -0.006(6) 0.017(5)
C(58) 0.042(7) 0.032(8) 0.001(6) 0.006(6) -0.024(6) 0.013(5)
C(59) 0.043(9) 0.043(9) 0.004(7) -0.015(7) 0.007(6) -0.007(6)
C(60) 0.037(9) 0.028(9) 0.029(9) -0.001(7) -0.004(7) 0.002(7)
C(61) 0.028(10) 0.018(8) 0.030(9) 0.003(7) -0.007(6) 0.013(6)
C(62) 0.023(7) 0.057(8) 0.041(6) 0.021(6) -0.026(5) -0.048(5)
C(63) 0.04(1) 0.022(8) 0.018(7) -0.008(8) -0.010(6) 0.009(6)
C(64) 0.037(9) 0.040(10) 0.033(7) 0.000(7) 0.006(6) -0.009(7)
C(65) 0.016(8) 0.034(8) 0.052(8) 0.013(7) -0.019(6) -0.023(6)
C(66) 0.015(8) 0.049(9) 0.053(9) 0.009(6) -0.012(6) -0.041(6)
C(67) 0.038(8) 0.021(7) 0.024(6) 0.011(6) -0.006(6) -0.017(5)
C(68) 0.037(8) 0.010(7) 0.050(7) 0.008(6) -0.019(6) -0.015(6)
C(69) 0.013(9) 0.026(6) 0.050(7) 0.003(7) -0.012(7) -0.021(5)
C(70) 0.05(1) 0.034(7) 0.022(6) 0.011(8) -0.004(8) -0.014(5)
C(71) 0.06(1) 0.044(7) 0.021(6) 0.003(9) -0.015(8) -0.010(6)
C(72) 0.06(1) 0.053(7) 0.025(7) 0.018(9) -0.034(8) -0.027(5)
C(73) 0.07(1) 0.059(7) 0.038(7) 0.00(1) -0.02(1) -0.015(6)
C(74) 0.07(1) 0.018(8) 0.037(7) 0.008(9) -0.024(9) -0.002(7)
C(75) 0.09(1) 0.051(10) 0.039(9) -0.016(10) -0.02(1) 0.009(8)
C(76) 0.14(2) 0.08(2) 0.042(9) -0.05(1) -0.04(1) 0.00(1)
C(77) 0.12(2) 0.06(1) 0.05(1) 0.02(1) -0.01(1) 0.02(1)
C(78) 0.10(2) 0.04(1) 0.09(2) -0.08(1) -0.02(1) 0.03(1)
C(79) 0.12(2) 0.069(9) 0.12(1) -0.01(1) -0.01(1) -0.083(7)
C(80) 0.66(5) 0.13(2) 0.11(1) 0.20(2) -0.27(2) -0.103(9)
C(81) 0.09(2) 0.08(1) 0.10(1) 0.00(1) -0.05(1) -0.063(8)
C(82) 0.12(2) 0.04(1) 0.13(2) 0.01(1) 0.02(2) -0.04(1)
C(83) 0.07(1) 0.055(6) 0.047(7) 0.015(10) 0.000(9) -0.045(5)
C(84) 0.008(9) 0.057(6) 0.025(7) -0.002(7) 0.018(7) -0.034(5)
C(85) 0.06(1) 0.07(1) 0.04(1) 0.02(1) 0.014(9) -0.010(10)
C(86) 0.08(2) 0.036(7) 0.017(7) 0.013(10) 0.005(8) -0.011(6)
C(87) 0.06(1) 0.035(7) 0.046(9) 0.028(8) -0.015(8) -0.015(6)
C(88) 0.05(1) 0.019(8) 0.048(8) 0.008(8) -0.013(8) -0.005(6)
C(89) 0.036(9) 0.035(6) 0.044(10) 0.003(9) 0.024(8) 0.005(7)
C(90) 0.03(1) 0.033(6) 0.018(6) -0.002(7) -0.004(7) -0.011(5)
C(91) 0.035(9) 0.06(1) 0.10(2) 0.00(1) 0.01(1) -0.04(1)
C(92) 0.05(1) 0.024(8) 0.08(1) -0.026(9) 0.02(1) -0.034(7)
C(93) 0.12(2) 0.05(1) 0.049(10) 0.02(1) 0.02(1) -0.021(7)
C(94) 0.15(2) 0.11(2) 0.04(1) 0.06(2) 0.02(1) 0.02(1)
C(95) 0.17(3) 0.04(1) 0.06(1) -0.02(2) 0.03(2) -0.013(9)
C(96) 0.12(2) 0.21(3) 0.10(2) -0.11(2) 0.08(2) -0.10(2)

loop_
_atom_type_symbol
_atom_type_description
_atom_type_scat_dispersion_real
_atom_type_scat_dispersion_imag
_atom_type_scat_source
C C 0.003 0.002
;International Tables for Crystallography
(1992, Vol. C, Tables 4.2.6.8 and 6.1.1.1)
;
H H 0.000 0.000
;International Tables for Crystallography
(1992, Vol. C, Table 6.1.1.2)
;
N N 0.006 0.003
;International Tables for Crystallography
(1992, Vol. C, Tables 4.2.6.8 and 6.1.1.1)
;
Cl Cl 0.148 0.159
;International Tables for Crystallography
(1992, Vol. C, Tables 4.2.6.8 and 6.1.1.1)
;
Hg Hg -2.389 9.227
;International Tables for Crystallography
(1992, Vol. C, Tables 4.2.6.8 and 6.1.1.1)
;
Ni Ni 0.339 1.112
;International Tables for Crystallography
(1992, Vol. C, Tables 4.2.6.8 and 6.1.1.1)
;

loop_
_geom_angle_atom_site_label_1
_geom_angle_atom_site_label_2
_geom_angle_atom_site_label_3
_geom_angle
_geom_angle_publ_flag
Cl(1) Hg(1) C(3) 177.6(6) yes
Cl(2) Hg(2) C(13) 172.2(9) yes
Cl(2) Hg(2) C(35) 111.4(9) yes
C(13) Hg(2) C(35) 76.2(7) yes
Cl(3) Hg(3) C(50) 177.2(6) yes
N(1) Ni(1) N(2) 89.2(6) yes
N(1) Ni(1) N(3) 177.8(6) yes
N(1) Ni(1) N(4) 92.3(7) yes
N(2) Ni(1) N(3) 89.9(7) yes
N(2) Ni(1) N(4) 178.4(7) yes
N(3) Ni(1) N(4) 88.6(7) yes
N(5) Ni(2) N(6) 91.8(7) yes
N(5) Ni(2) N(7) 177.2(6) yes
N(5) Ni(2) N(8) 89.1(7) yes
N(6) Ni(2) N(7) 88.6(6) yes
N(6) Ni(2) N(8) 179.0(6) yes
N(7) Ni(2) N(8) 90.6(6) yes
Ni(1) N(1) C(1) 124(1) yes
Ni(1) N(1) C(4) 129(1) yes
C(1) N(1) C(4) 105(1) yes
Ni(1) N(2) C(6) 125(1) yes
Ni(1) N(2) C(9) 127(1) yes
C(6) N(2) C(9) 107(1) yes
Ni(1) N(3) C(11) 124(1) yes
Ni(1) N(3) C(14) 128(1) yes
C(11) N(3) C(14) 106(1) yes
Ni(1) N(4) C(16) 130(1) yes
Ni(1) N(4) C(19) 126(1) yes
C(16) N(4) C(19) 103(1) yes
Ni(2) N(5) C(49) 129(1) yes
Ni(2) N(5) C(52) 125(1) yes
C(49) N(5) C(52) 104(1) yes
Ni(2) N(6) C(54) 125(1) yes
Ni(2) N(6) C(57) 127(1) yes
C(54) N(6) C(57) 106(1) yes
Ni(2) N(7) C(59) 127(1) yes
Ni(2) N(7) C(62) 125(1) yes
C(59) N(7) C(62) 106(1) yes
Ni(2) N(8) C(64) 126(1) yes
Ni(2) N(8) C(67) 128(1) yes
C(64) N(8) C(67) 105(1) yes
N(1) C(1) C(2) 109(1) yes
N(1) C(1) C(20) 125(1) yes
C(2) C(1) C(20) 124(1) yes
C(1) C(2) C(3) 110(1) yes
Hg(1) C(3) C(2) 125(1) yes
Hg(1) C(3) C(4) 129(1) yes
C(2) C(3) C(4) 103(1) yes
N(1) C(4) C(3) 110(1) yes
N(1) C(4) C(5) 124(1) yes
C(3) C(4) C(5) 124(1) yes
C(4) C(5) C(6) 122(1) yes
C(4) C(5) C(21) 118(1) yes
C(6) C(5) C(21) 118(1) yes
N(2) C(6) C(5) 126(1) yes
N(2) C(6) C(7) 107(1) yes
C(5) C(6) C(7) 126(1) yes
C(6) C(7) C(8) 108(1) yes
C(7) C(8) C(9) 105(2) yes
N(2) C(9) C(8) 111(1) yes
N(2) C(9) C(10) 127(1) yes
C(8) C(9) C(10) 121(2) yes
C(9) C(10) C(11) 119(2) yes
N(3) C(11) C(10) 129(1) yes
N(3) C(11) C(12) 109(1) yes
C(10) C(11) C(12) 121(2) yes
C(11) C(12) C(13) 109(1) yes
Hg(2) C(13) C(12) 137(1) yes
Hg(2) C(13) C(14) 120(1) yes
C(12) C(13) C(14) 101(1) yes
N(3) C(14) C(13) 113(1) yes
N(3) C(14) C(15) 123(2) yes
C(13) C(14) C(15) 122(1) yes
C(14) C(15) C(16) 125(1) yes
C(14) C(15) C(35) 118(1) yes
C(16) C(15) C(35) 115(1) yes
N(4) C(16) C(15) 120(1) yes
N(4) C(16) C(17) 113(1) yes
C(15) C(16) C(17) 125(1) yes
C(16) C(17) C(18) 104(1) yes
C(17) C(18) C(19) 108(1) yes
N(4) C(19) C(18) 109(1) yes
N(4) C(19) C(20) 126(1) yes
C(18) C(19) C(20) 123(2) yes
C(1) C(20) C(19) 122(1) yes
C(5) C(21) C(22) 121(1) yes
C(5) C(21) C(26) 119(1) yes
C(22) C(21) C(26) 119(1) yes
C(21) C(22) C(23) 122(1) yes
C(22) C(23) C(24) 117(1) yes
C(22) C(23) C(27) 118(1) yes
C(24) C(23) C(27) 124(1) yes
C(23) C(24) C(25) 122(1) yes
C(24) C(25) C(26) 120(1) yes
C(24) C(25) C(31) 120(1) yes
C(26) C(25) C(31) 118(1) yes
C(21) C(26) C(25) 117(1) yes
C(23) C(27) C(28) 112(2) yes
C(23) C(27) C(29) 109(1) yes
C(23) C(27) C(30) 112(1) yes
C(28) C(27) C(29) 107(1) yes
C(28) C(27) C(30) 107(1) yes
C(29) C(27) C(30) 108(2) yes
C(25) C(31) C(32) 103(1) yes
C(25) C(31) C(33) 108(1) yes
C(25) C(31) C(34) 112(1) yes
C(32) C(31) C(33) 113(1) yes
C(32) C(31) C(34) 109(2) yes
C(33) C(31) C(34) 108(1) yes
Hg(2) C(35) C(15) 100(1) yes
Hg(2) C(35) C(36) 81(1) yes
Hg(2) C(35) C(40) 89(1) yes
C(15) C(35) C(36) 118(1) yes
C(15) C(35) C(40) 119(1) yes
C(36) C(35) C(40) 122(1) yes
C(35) C(36) C(37) 116(1) yes
C(36) C(37) C(38) 122(2) yes
C(36) C(37) C(41) 115(2) yes
C(38) C(37) C(41) 122(2) yes
C(37) C(38) C(39) 120(2) yes
C(38) C(39) C(40) 119(2) yes
C(38) C(39) C(45) 119(1) yes
C(40) C(39) C(45) 121(2) yes
C(35) C(40) C(39) 118(2) yes
C(37) C(41) C(42) 106(2) yes
C(37) C(41) C(43) 112(2) yes
C(37) C(41) C(44) 120(2) yes
C(42) C(41) C(43) 105(3) yes
C(42) C(41) C(44) 95(2) yes
C(43) C(41) C(44) 113(3) yes
C(39) C(45) C(46) 114(2) yes
C(39) C(45) C(47) 113(3) yes
C(39) C(45) C(48) 116(1) yes
C(46) C(45) C(47) 90(4) yes
C(46) C(45) C(48) 109(4) yes
C(47) C(45) C(48) 109(4) yes
N(5) C(49) C(50) 109(1) yes
N(5) C(49) C(68) 125(1) yes
C(50) C(49) C(68) 124(1) yes
Hg(3) C(50) C(49) 127(1) yes
Hg(3) C(50) C(51) 125(1) yes
C(49) C(50) C(51) 106(1) yes
C(50) C(51) C(52) 107(1) yes
N(5) C(52) C(51) 111(1) yes
N(5) C(52) C(53) 126(1) yes
C(51) C(52) C(53) 120(1) yes
C(52) C(53) C(54) 119(1) yes
N(6) C(54) C(53) 127(1) yes
N(6) C(54) C(55) 109(1) yes
C(53) C(54) C(55) 122(1) yes
C(54) C(55) C(56) 109(2) yes
C(55) C(56) C(57) 106(1) yes
N(6) C(57) C(56) 107(1) yes
N(6) C(57) C(58) 123(1) yes
C(56) C(57) C(58) 127(1) yes
C(57) C(58) C(59) 121(1) yes
C(57) C(58) C(83) 117(1) yes
C(59) C(58) C(83) 120(1) yes
N(7) C(59) C(58) 125(1) yes
N(7) C(59) C(60) 111(1) yes
C(58) C(59) C(60) 123(1) yes
C(59) C(60) C(61) 106(1) yes
C(60) C(61) C(62) 107(1) yes
N(7) C(62) C(61) 108(1) yes
N(7) C(62) C(63) 126(1) yes
C(61) C(62) C(63) 124(1) yes
C(62) C(63) C(64) 121(1) yes
N(8) C(64) C(63) 127(2) yes
N(8) C(64) C(65) 109(1) yes
C(63) C(64) C(65) 122(2) yes
C(64) C(65) C(66) 106(1) yes
C(65) C(66) C(67) 108(1) yes
N(8) C(67) C(66) 110(1) yes
N(8) C(67) C(68) 124(1) yes
C(66) C(67) C(68) 125(1) yes
C(49) C(68) C(67) 120(1) yes
C(49) C(68) C(69) 119(1) yes
C(67) C(68) C(69) 119(1) yes
C(68) C(69) C(70) 117(1) yes
C(68) C(69) C(74) 120(1) yes
C(70) C(69) C(74) 122(1) yes
C(69) C(70) C(71) 118(1) yes
C(70) C(71) C(72) 117(1) yes
C(70) C(71) C(75) 120(1) yes
C(72) C(71) C(75) 121(1) yes
C(71) C(72) C(73) 125(1) yes
C(72) C(73) C(74) 116(1) yes
C(72) C(73) C(79) 124(1) yes
C(74) C(73) C(79) 118(1) yes
C(69) C(74) C(73) 119(1) yes
C(71) C(75) C(76) 113(2) yes
C(71) C(75) C(77) 108(1) yes
C(71) C(75) C(78) 107(2) yes
C(76) C(75) C(77) 111(2) yes
C(76) C(75) C(78) 108(2) yes
C(77) C(75) C(78) 107(2) yes
C(73) C(79) C(80) 109(2) yes
C(73) C(79) C(81) 113(1) yes
C(73) C(79) C(82) 106(2) yes
C(80) C(79) C(81) 108(2) yes
C(80) C(79) C(82) 109(2) yes
C(81) C(79) C(82) 109(2) yes
C(58) C(83) C(84) 116(1) yes
C(58) C(83) C(88) 125(1) yes
C(84) C(83) C(88) 118(1) yes
C(83) C(84) C(90) 122(1) yes
C(87) C(86) C(90) 120(1) yes
C(86) C(87) C(88) 120(1) yes
C(86) C(87) C(93) 121(1) yes
C(88) C(87) C(93) 118(1) yes
C(83) C(88) C(87) 120(1) yes
C(85) C(89) C(90) 107(2) yes
C(85) C(89) C(91) 105(1) yes
C(85) C(89) C(92) 110(1) yes
C(90) C(89) C(91) 109(1) yes
C(90) C(89) C(92) 112(1) yes
C(91) C(89) C(92) 109(2) yes
C(84) C(90) C(86) 117(1) yes
C(84) C(90) C(89) 121(1) yes
C(86) C(90) C(89) 121(1) yes
C(87) C(93) C(94) 112(2) yes
C(87) C(93) C(95) 111(1) yes
C(87) C(93) C(96) 110(2) yes
C(94) C(93) C(95) 112(2) yes
C(94) C(93) C(96) 104(2) yes
C(95) C(93) C(96) 104(2) yes

loop_
_geom_bond_atom_site_label_1
_geom_bond_atom_site_label_2
_geom_bond_distance
_geom_bond_publ_flag
Hg(1) Cl(1) 2.279(8) yes
Hg(1) C(3) 1.95(2) yes
Hg(2) Cl(2) 2.31(2) yes
Hg(2) C(13) 2.04(2) yes
Hg(2) C(35) 2.69(3) yes
Hg(3) Cl(3) 2.299(6) yes
Hg(3) C(50) 2.04(2) yes
Ni(1) N(1) 1.95(2) yes
Ni(1) N(2) 1.98(1) yes
Ni(1) N(3) 1.97(2) yes
Ni(1) N(4) 1.93(1) yes
Ni(2) N(5) 1.89(1) yes
Ni(2) N(6) 1.95(2) yes
Ni(2) N(7) 1.96(1) yes
Ni(2) N(8) 1.95(2) yes
N(1) C(1) 1.40(3) yes
N(1) C(4) 1.38(2) yes
N(2) C(6) 1.40(2) yes
N(2) C(9) 1.33(3) yes
N(3) C(11) 1.36(3) yes
N(3) C(14) 1.32(2) yes
N(4) C(16) 1.37(2) yes
N(4) C(19) 1.38(3) yes
N(5) C(49) 1.41(2) yes
N(5) C(52) 1.38(3) yes
N(6) C(54) 1.34(2) yes
N(6) C(57) 1.38(2) yes
N(7) C(59) 1.35(2) yes
N(7) C(62) 1.38(2) yes
N(8) C(64) 1.34(3) yes
N(8) C(67) 1.39(2) yes
C(1) C(2) 1.40(3) yes
C(1) C(20) 1.40(2) yes
C(2) C(3) 1.38(3) yes
C(3) C(4) 1.47(3) yes
C(4) C(5) 1.36(3) yes
C(5) C(6) 1.39(3) yes
C(5) C(21) 1.50(2) yes
C(6) C(7) 1.44(3) yes
C(7) C(8) 1.34(3) yes
C(8) C(9) 1.44(3) yes
C(9) C(10) 1.40(3) yes
C(10) C(11) 1.38(3) yes
C(11) C(12) 1.47(3) yes
C(12) C(13) 1.35(3) yes
C(13) C(14) 1.50(3) yes
C(14) C(15) 1.38(3) yes
C(15) C(16) 1.41(3) yes
C(15) C(35) 1.55(3) yes
C(16) C(17) 1.40(3) yes
C(17) C(18) 1.33(3) yes
C(18) C(19) 1.41(3) yes
C(19) C(20) 1.38(3) yes
C(21) C(22) 1.36(3) yes
C(21) C(26) 1.44(3) yes
C(22) C(23) 1.41(3) yes
C(23) C(24) 1.37(3) yes
C(23) C(27) 1.56(3) yes
C(24) C(25) 1.39(3) yes
C(25) C(26) 1.39(3) yes
C(25) C(31) 1.59(3) yes
C(27) C(28) 1.57(3) yes
C(27) C(29) 1.54(3) yes
C(27) C(30) 1.50(3) yes
C(31) C(32) 1.52(3) yes
C(31) C(33) 1.57(3) yes
C(31) C(34) 1.54(3) yes
C(35) C(36) 1.40(3) yes
C(35) C(40) 1.41(3) yes
C(36) C(37) 1.37(3) yes
C(37) C(38) 1.40(3) yes
C(37) C(41) 1.48(3) yes
C(38) C(39) 1.38(3) yes
C(39) C(40) 1.39(3) yes
C(39) C(45) 1.51(3) yes
C(41) C(42) 1.64(6) yes
C(41) C(43) 1.41(5) yes
C(41) C(44) 1.52(3) yes
C(45) C(46) 1.27(5) yes
C(45) C(47) 1.35(7) yes
C(45) C(48) 1.41(5) yes
C(49) C(50) 1.46(2) yes
C(49) C(68) 1.38(3) yes
C(50) C(51) 1.35(3) yes
C(51) C(52) 1.44(2) yes
C(52) C(53) 1.40(3) yes
C(53) C(54) 1.39(2) yes
C(54) C(55) 1.39(3) yes
C(55) C(56) 1.29(3) yes
C(56) C(57) 1.46(3) yes
C(57) C(58) 1.40(3) yes
C(58) C(59) 1.42(3) yes
C(58) C(83) 1.48(2) yes
C(59) C(60) 1.43(3) yes
C(60) C(61) 1.35(3) yes
C(61) C(62) 1.46(2) yes
C(62) C(63) 1.34(2) yes
C(63) C(64) 1.40(2) yes
C(64) C(65) 1.45(3) yes
C(65) C(66) 1.33(2) yes
C(66) C(67) 1.38(3) yes
C(67) C(68) 1.42(2) yes
C(68) C(69) 1.52(3) yes
C(69) C(70) 1.37(2) yes
C(69) C(74) 1.40(3) yes
C(70) C(71) 1.42(2) yes
C(71) C(72) 1.39(3) yes
C(71) C(75) 1.53(3) yes
C(72) C(73) 1.34(3) yes
C(73) C(74) 1.42(3) yes
C(73) C(79) 1.54(3) yes
C(75) C(76) 1.47(3) yes
C(75) C(77) 1.52(4) yes
C(75) C(78) 1.52(4) yes
C(79) C(80) 1.44(4) yes
C(79) C(81) 1.52(3) yes
C(79) C(82) 1.54(4) yes
C(83) C(84) 1.36(2) yes
C(83) C(88) 1.35(3) yes
C(84) C(90) 1.41(2) yes
C(85) C(89) 1.49(4) yes
C(86) C(87) 1.35(2) yes
C(86) C(90) 1.40(2) yes
C(87) C(88) 1.41(3) yes
C(87) C(93) 1.59(3) yes
C(89) C(90) 1.57(3) yes
C(89) C(91) 1.54(3) yes
C(89) C(92) 1.53(3) yes
C(93) C(94) 1.50(4) yes
C(93) C(95) 1.52(3) yes
C(93) C(96) 1.55(5) yes

loop_
_geom_contact_atom_site_label_1
_geom_contact_atom_site_label_2
_geom_contact_distance
_geom_contact_site_symmetry_2
Hg(2) C(35) 2.69(3) .
Hg(2) C(78) 3.48(3) .
Ni(2) C(51) 3.22(2) 2_555
Ni(2) C(52) 3.40(2) 2_555
Ni(2) C(50) 3.55(2) 2_555
Cl(2) C(95) 3.31(4) 1_654
Cl(2) C(44) 3.54(4) 2_664
N(2) C(55) 3.49(2) .
N(2) C(91) 3.50(3) 2_565
N(2) C(53) 3.59(2) .
N(3) C(51) 3.50(2) .
N(5) C(52) 3.43(2) 2_555
N(5) N(5) 3.49(3) 2_555
N(7) C(51) 3.41(2) 2_555
N(8) C(53) 3.28(2) 2_555
N(8) C(52) 3.38(2) 2_555
N(8) C(51) 3.42(2) 2_555
N(8) C(18) 3.51(2) 1_455
C(6) C(55) 3.42(3) .
C(7) C(7) 3.36(4) 2_565
C(7) C(55) 3.52(3) .
C(7) C(8) 3.58(3) 2_565
C(8) C(55) 3.56(3) .
C(9) C(53) 3.52(2) .
C(9) C(55) 3.57(2) .
C(9) C(54) 3.58(2) .
C(10) C(53) 3.59(3) .
C(11) C(51) 3.33(2) .
C(12) C(33) 3.59(3) 2_565
C(12) C(51) 3.59(2) .
C(18) C(64) 3.47(3) 1_655
C(51) C(62) 3.55(2) 2_555
C(51) C(64) 3.58(3) 2_555
C(51) C(63) 3.60(3) 2_555
C(53) C(67) 3.35(2) 2_555
C(53) C(64) 3.59(3) 2_555
C(61) C(65) 3.57(3) 2_455
C(80) C(80) 3.54(5) 2_554

loop_
_geom_torsion_atom_site_label_1
_geom_torsion_atom_site_label_2
_geom_torsion_atom_site_label_3
_geom_torsion_atom_site_label_4
_geom_torsion
_geom_torsion_publ_flag
Hg(1) C(3) C(2) C(1) -177(1) yes
Hg(1) C(3) C(4) N(1) 177(1) yes
Hg(1) C(3) C(4) C(5) -11(2) yes
Hg(2) C(13) C(12) C(11) -171(1) yes
Hg(2) C(13) C(14) N(3) 173(1) yes
Hg(2) C(13) C(14) C(15) -13(2) yes
Hg(2) C(35) C(15) C(14) -14(1) yes
Hg(2) C(35) C(15) C(16) 172(1) yes
Hg(2) C(35) C(36) C(37) -83(2) yes
Hg(2) C(35) C(40) C(39) 80(2) yes
Hg(3) C(50) C(49) N(5) 175(1) yes
Hg(3) C(50) C(49) C(68) 0(2) yes
Hg(3) C(50) C(51) C(52) -174(1) yes
Ni(1) N(1) C(1) C(2) 179(1) yes
Ni(1) N(1) C(1) C(20) 8(2) yes
Ni(1) N(1) C(4) C(3) 178(1) yes
Ni(1) N(1) C(4) C(5) 7(2) yes
Ni(1) N(2) C(6) C(5) -3(2) yes
Ni(1) N(2) C(6) C(7) 175(1) yes
Ni(1) N(2) C(9) C(8) -178(1) yes
Ni(1) N(2) C(9) C(10) -3(2) yes
Ni(1) N(3) C(11) C(10) 7(2) yes
Ni(1) N(3) C(11) C(12) -179(1) yes
Ni(1) N(3) C(14) C(13) -178(1) yes
Ni(1) N(3) C(14) C(15) 8(2) yes
Ni(1) N(4) C(16) C(15) -5(2) yes
Ni(1) N(4) C(16) C(17) -176(1) yes
Ni(1) N(4) C(19) C(18) -179(1) yes
Ni(1) N(4) C(19) C(20) -11(2) yes
Ni(2) N(5) C(49) C(50) -173(1) yes
Ni(2) N(5) C(49) C(68) 1(2) yes
Ni(2) N(5) C(52) C(51) 174(1) yes
Ni(2) N(5) C(52) C(53) -16(2) yes
Ni(2) N(6) C(54) C(53) -4(2) yes
Ni(2) N(6) C(54) C(55) 178(1) yes
Ni(2) N(6) C(57) C(56) -173(1) yes
Ni(2) N(6) C(57) C(58) 17(2) yes
Ni(2) N(7) C(59) C(58) -4(2) yes
Ni(2) N(7) C(59) C(60) 179(1) yes
Ni(2) N(7) C(62) C(61) 178(1) yes
Ni(2) N(7) C(62) C(63) -6(2) yes
Ni(2) N(8) C(64) C(63) 3(2) yes
Ni(2) N(8) C(64) C(65) 177(1) yes
Ni(2) N(8) C(67) C(66) -177(1) yes
Ni(2) N(8) C(67) C(68) 11(2) yes
Cl(1) Hg(1) C(3) C(2) -42(16) yes
Cl(1) Hg(1) C(3) C(4) 144(14) yes
Cl(2) Hg(2) C(13) C(12) 7(8) yes
Cl(2) Hg(2) C(13) C(14) -166(6) yes
Cl(2) Hg(2) C(35) C(15) -176(1) yes
Cl(2) Hg(2) C(35) C(36) 66(1) yes
Cl(2) Hg(2) C(35) C(40) -56(1) yes
Cl(3) Hg(3) C(50) C(49) -179(9) yes
Cl(3) Hg(3) C(50) C(51) -4(11) yes
N(1) Ni(1) N(2) C(6) 11(1) yes
N(1) Ni(1) N(2) C(9) -170(1) yes
N(1) Ni(1) N(3) C(11) -78(17) yes
N(1) Ni(1) N(3) C(14) 100(16) yes
N(1) Ni(1) N(4) C(16) -165(1) yes
N(1) Ni(1) N(4) C(19) 13(1) yes
N(1) C(1) C(2) C(3) 1(2) yes
N(1) C(1) C(20) C(19) 0(3) yes
N(1) C(4) C(3) C(2) 3(2) yes
N(1) C(4) C(5) C(6) 6(2) yes
N(1) C(4) C(5) C(21) -172(1) yes
N(2) Ni(1) N(1) C(1) 167(1) yes
N(2) Ni(1) N(1) C(4) -14(1) yes
N(2) Ni(1) N(3) C(11) -12(1) yes
N(2) Ni(1) N(3) C(14) 166(1) yes
N(2) Ni(1) N(4) C(16) 36(20) yes
N(2) Ni(1) N(4) C(19) -144(19) yes
N(2) C(6) C(5) C(4) -8(2) yes
N(2) C(6) C(5) C(21) 170(1) yes
N(2) C(6) C(7) C(8) 4(2) yes
N(2) C(9) C(8) C(7) 3(2) yes
N(2) C(9) C(10) C(11) -7(3) yes
N(3) Ni(1) N(1) C(1) -126(16) yes
N(3) Ni(1) N(1) C(4) 51(17) yes
N(3) Ni(1) N(2) C(6) -166(1) yes
N(3) Ni(1) N(2) C(9) 11(1) yes
N(3) Ni(1) N(4) C(16) 12(1) yes
N(3) Ni(1) N(4) C(19) -168(1) yes
N(3) C(11) C(10) C(9) 5(3) yes
N(3) C(11) C(12) C(13) -3(2) yes
N(3) C(14) C(13) C(12) -2(2) yes
N(3) C(14) C(15) C(16) 5(2) yes
N(3) C(14) C(15) C(35) -167(1) yes
N(4) Ni(1) N(1) C(1) -11(1) yes
N(4) Ni(1) N(1) C(4) 166(1) yes
N(4) Ni(1) N(2) C(6) 169(18) yes
N(4) Ni(1) N(2) C(9) -12(20) yes
N(4) Ni(1) N(3) C(11) 166(1) yes
N(4) Ni(1) N(3) C(14) -14(1) yes
N(4) C(16) C(15) C(14) -6(2) yes
N(4) C(16) C(15) C(35) 166(1) yes
N(4) C(16) C(17) C(18) -6(2) yes
N(4) C(19) C(18) C(17) -3(2) yes
N(4) C(19) C(20) C(1) 2(3) yes
N(5) Ni(2) N(6) C(54) -9(1) yes
N(5) Ni(2) N(6) C(57) 157(1) yes
N(5) Ni(2) N(7) C(59) 116(14) yes
N(5) Ni(2) N(7) C(62) -70(15) yes
N(5) Ni(2) N(8) C(64) 165(1) yes
N(5) Ni(2) N(8) C(67) -16(1) yes
N(5) C(49) C(50) C(51) 0(1) yes
N(5) C(49) C(68) C(67) -11(2) yes
N(5) C(49) C(68) C(69) 166(1) yes
N(5) C(52) C(51) C(50) -1(1) yes
N(5) C(52) C(53) C(54) -2(2) yes
N(6) Ni(2) N(5) C(49) -169(1) yes
N(6) Ni(2) N(5) C(52) 19(1) yes
N(6) Ni(2) N(7) C(59) 19(1) yes
N(6) Ni(2) N(7) C(62) -167(1) yes
N(6) Ni(2) N(8) C(64) -45(31) yes
N(6) Ni(2) N(8) C(67) 133(30) yes
N(6) C(54) C(53) C(52) 13(2) yes
N(6) C(54) C(55) C(56) -9(2) yes
N(6) C(57) C(56) C(55) -1(1) yes
N(6) C(57) C(58) C(59) 6(2) yes
N(6) C(57) C(58) C(83) -174(1) yes
N(7) Ni(2) N(5) C(49) 93(15) yes
N(7) Ni(2) N(5) C(52) -77(15) yes
N(7) Ni(2) N(6) C(54) 167(1) yes
N(7) Ni(2) N(6) C(57) -25(1) yes
N(7) Ni(2) N(8) C(64) -11(1) yes
N(7) Ni(2) N(8) C(67) 166(1) yes
N(7) C(59) C(58) C(57) -12(2) yes
N(7) C(59) C(58) C(83) 167(1) yes
N(7) C(59) C(60) C(61) -1(2) yes
N(7) C(62) C(61) C(60) 5(2) yes
N(7) C(62) C(63) C(64) -6(2) yes
N(8) Ni(2) N(5) C(49) 10(1) yes
N(8) Ni(2) N(5) C(52) -161(1) yes
N(8) Ni(2) N(6) C(54) -159(30) yes
N(8) Ni(2) N(6) C(57) 8(31) yes
N(8) Ni(2) N(7) C(59) -160(1) yes
N(8) Ni(2) N(7) C(62) 13(1) yes
N(8) C(64) C(63) C(62) 8(3) yes
N(8) C(64) C(65) C(66) 0(2) yes
N(8) C(67) C(66) C(65) 0(2) yes
N(8) C(67) C(68) C(49) 4(2) yes
N(8) C(67) C(68) C(69) -173(1) yes
C(1) N(1) C(4) C(3) -2(1) yes
C(1) N(1) C(4) C(5) -173(1) yes
C(1) C(2) C(3) C(4) -2(2) yes
C(1) C(20) C(19) C(18) 169(1) yes
C(2) C(1) N(1) C(4) 0(1) yes
C(2) C(1) C(20) C(19) -171(1) yes
C(2) C(3) C(4) C(5) 174(1) yes
C(3) C(2) C(1) C(20) 173(1) yes
C(3) C(4) C(5) C(6) -163(1) yes
C(3) C(4) C(5) C(21) 17(2) yes
C(4) N(1) C(1) C(20) -170(1) yes
C(4) C(5) C(6) C(7) 172(1) yes
C(4) C(5) C(21) C(22) 75(2) yes
C(4) C(5) C(21) C(26) -110(2) yes
C(5) C(6) N(2) C(9) 178(1) yes
C(5) C(6) C(7) C(8) -176(1) yes
C(5) C(21) C(22) C(23) 178(1) yes
C(5) C(21) C(26) C(25) 179(1) yes
C(6) N(2) C(9) C(8) 0(2) yes
C(6) N(2) C(9) C(10) 174(1) yes
C(6) C(5) C(21) C(22) -104(2) yes
C(6) C(5) C(21) C(26) 70(2) yes
C(6) C(7) C(8) C(9) -4(2) yes
C(7) C(6) N(2) C(9) -2(1) yes
C(7) C(6) C(5) C(21) -8(2) yes
C(7) C(8) C(9) C(10) -172(1) yes
C(8) C(9) C(10) C(11) 167(1) yes
C(9) C(10) C(11) C(12) -167(1) yes
C(10) C(11) N(3) C(14) -172(1) yes
C(10) C(11) C(12) C(13) 170(1) yes
C(11) N(3) C(14) C(13) 0(1) yes
C(11) N(3) C(14) C(15) -172(1) yes
C(11) C(12) C(13) C(14) 3(1) yes
C(12) C(11) N(3) C(14) 1(1) yes
C(12) C(13) Hg(2) C(35) 176(2) yes
C(12) C(13) C(14) C(15) 170(1) yes
C(13) Hg(2) C(35) C(15) 5(1) yes
C(13) Hg(2) C(35) C(36) -111(1) yes
C(13) Hg(2) C(35) C(40) 125(1) yes
C(13) C(14) C(15) C(16) -167(1) yes
C(13) C(14) C(15) C(35) 19(2) yes
C(14) C(13) Hg(2) C(35) 2(1) yes
C(14) C(15) C(16) C(17) 163(1) yes
C(14) C(15) C(35) C(36) 72(2) yes
C(14) C(15) C(35) C(40) -109(2) yes
C(15) C(16) N(4) C(19) 175(1) yes
C(15) C(16) C(17) C(18) -177(1) yes
C(15) C(35) C(36) C(37) 179(2) yes
C(15) C(35) C(40) C(39) -178(2) yes
C(16) N(4) C(19) C(18) 0(2) yes
C(16) N(4) C(19) C(20) 167(1) yes
C(16) C(15) C(35) C(36) -101(2) yes
C(16) C(15) C(35) C(40) 77(2) yes
C(16) C(17) C(18) C(19) 5(2) yes
C(17) C(16) N(4) C(19) 4(2) yes
C(17) C(16) C(15) C(35) -23(2) yes
C(17) C(18) C(19) C(20) -172(1) yes
C(21) C(22) C(23) C(24) -2(3) yes
C(21) C(22) C(23) C(27) 177(2) yes
C(21) C(26) C(25) C(24) 6(3) yes
C(21) C(26) C(25) C(31) -179(1) yes
C(22) C(21) C(26) C(25) -6(3) yes
C(22) C(23) C(24) C(25) 1(3) yes
C(22) C(23) C(27) C(28) 56(2) yes
C(22) C(23) C(27) C(29) -62(2) yes
C(22) C(23) C(27) C(30) 177(2) yes
C(23) C(22) C(21) C(26) 4(3) yes
C(23) C(24) C(25) C(26) -4(3) yes
C(23) C(24) C(25) C(31) -178(2) yes
C(24) C(23) C(27) C(28) -123(2) yes
C(24) C(23) C(27) C(29) 117(2) yes
C(24) C(23) C(27) C(30) -2(3) yes
C(24) C(25) C(31) C(32) -73(2) yes
C(24) C(25) C(31) C(33) 47(3) yes
C(24) C(25) C(31) C(34) 167(2) yes
C(25) C(24) C(23) C(27) -178(2) yes
C(26) C(25) C(31) C(32) 111(2) yes
C(26) C(25) C(31) C(33) -127(2) yes
C(26) C(25) C(31) C(34) -7(3) yes
C(35) C(36) C(37) C(38) 2(4) yes
C(35) C(36) C(37) C(41) -179(2) yes
C(35) C(40) C(39) C(38) -4(4) yes
C(35) C(40) C(39) C(45) 176(2) yes
C(36) C(35) C(40) C(39) 0(4) yes
C(36) C(37) C(38) C(39) -6(5) yes
C(36) C(37) C(41) C(42) -123(3) yes
C(36) C(37) C(41) C(43) 121(4) yes
C(36) C(37) C(41) C(44) -15(5) yes
C(37) C(36) C(35) C(40) 0(4) yes
C(37) C(38) C(39) C(40) 7(4) yes
C(37) C(38) C(39) C(45) -173(3) yes
C(38) C(37) C(41) C(42) 54(4) yes
C(38) C(37) C(41) C(43) -60(5) yes
C(38) C(37) C(41) C(44) 162(3) yes
C(38) C(39) C(45) C(46) 155(5) yes
C(38) C(39) C(45) C(47) -102(4) yes
C(38) C(39) C(45) C(48) 25(5) yes
C(39) C(38) C(37) C(41) 175(3) yes
C(40) C(39) C(45) C(46) -25(6) yes
C(40) C(39) C(45) C(47) 76(5) yes
C(40) C(39) C(45) C(48) -155(3) yes
C(49) N(5) C(52) C(51) 1(1) yes
C(49) N(5) C(52) C(53) 170(1) yes
C(49) C(50) C(51) C(52) 1(1) yes
C(49) C(68) C(67) C(66) -164(1) yes
C(49) C(68) C(69) C(70) -64(2) yes
C(49) C(68) C(69) C(74) 118(1) yes
C(50) C(49) N(5) C(52) 0(1) yes
C(50) C(49) C(68) C(67) 161(1) yes
C(50) C(49) C(68) C(69) -19(2) yes
C(50) C(51) C(52) C(53) -171(1) yes
C(51) C(50) C(49) C(68) -175(1) yes
C(51) C(52) C(53) C(54) 165(1) yes
C(52) N(5) C(49) C(68) 173(1) yes
C(52) C(53) C(54) C(55) -169(1) yes
C(53) C(54) N(6) C(57) -174(1) yes
C(53) C(54) C(55) C(56) 172(1) yes
C(54) N(6) C(57) C(56) -4(1) yes
C(54) N(6) C(57) C(58) -173(1) yes
C(54) C(55) C(56) C(57) 6(1) yes
C(55) C(54) N(6) C(57) 8(1) yes
C(55) C(56) C(57) C(58) 166(1) yes
C(56) C(57) C(58) C(59) -160(1) yes
C(56) C(57) C(58) C(83) 19(2) yes
C(57) C(58) C(59) C(60) 162(1) yes
C(57) C(58) C(83) C(84) 61(2) yes
C(57) C(58) C(83) C(88) -115(2) yes
C(58) C(59) N(7) C(62) -179(1) yes
C(58) C(59) C(60) C(61) -176(1) yes
C(58) C(83) C(84) C(90) 178(1) yes
C(58) C(83) C(88) C(87) -178(2) yes
C(59) N(7) C(62) C(61) -6(1) yes
C(59) N(7) C(62) C(63) 168(1) yes
C(59) C(58) C(83) C(84) -119(2) yes
C(59) C(58) C(83) C(88) 64(3) yes
C(59) C(60) C(61) C(62) -2(2) yes
C(60) C(59) N(7) C(62) 5(2) yes
C(60) C(59) C(58) C(83) -17(2) yes
C(60) C(61) C(62) C(63) -168(1) yes
C(61) C(62) C(63) C(64) 167(1) yes
C(62) C(63) C(64) C(65) -164(1) yes
C(63) C(64) N(8) C(67) -175(1) yes
C(63) C(64) C(65) C(66) 175(1) yes
C(64) N(8) C(67) C(66) 0(1) yes
C(64) N(8) C(67) C(68) -169(1) yes
C(64) C(65) C(66) C(67) 0(2) yes
C(65) C(64) N(8) C(67) -1(1) yes
C(65) C(66) C(67) C(68) 170(1) yes
C(66) C(67) C(68) C(69) 17(2) yes
C(67) C(68) C(69) C(70) 113(1) yes
C(67) C(68) C(69) C(74) -63(2) yes
C(68) C(69) C(70) C(71) 179(1) yes
C(68) C(69) C(74) C(73) 177(2) yes
C(69) C(70) C(71) C(72) 3(3) yes
C(69) C(70) C(71) C(75) -175(2) yes
C(69) C(74) C(73) C(72) 2(3) yes
C(69) C(74) C(73) C(79) 178(2) yes
C(70) C(69) C(74) C(73) 0(3) yes
C(70) C(71) C(72) C(73) 0(3) yes
C(70) C(71) C(75) C(76) -169(2) yes
C(70) C(71) C(75) C(77) -45(3) yes
C(70) C(71) C(75) C(78) 70(2) yes
C(71) C(70) C(69) C(74) -3(3) yes
C(71) C(72) C(73) C(74) -3(3) yes
C(71) C(72) C(73) C(79) -178(2) yes
C(72) C(71) C(75) C(76) 11(3) yes
C(72) C(71) C(75) C(77) 135(2) yes
C(72) C(71) C(75) C(78) -108(2) yes
C(72) C(73) C(79) C(80) -35(4) yes
C(72) C(73) C(79) C(81) -156(2) yes
C(72) C(73) C(79) C(82) 82(3) yes
C(73) C(72) C(71) C(75) 178(2) yes
C(74) C(73) C(79) C(80) 149(3) yes
C(74) C(73) C(79) C(81) 28(3) yes
C(74) C(73) C(79) C(82) -92(2) yes
C(83) C(84) C(90) C(86) 1(3) yes
C(83) C(84) C(90) C(89) 177(2) yes
C(83) C(88) C(87) C(86) -3(3) yes
C(83) C(88) C(87) C(93) 175(2) yes
C(84) C(83) C(88) C(87) 5(3) yes
C(84) C(90) C(86) C(87) 0(3) yes
C(84) C(90) C(89) C(85) 64(2) yes
C(84) C(90) C(89) C(91) -50(2) yes
C(84) C(90) C(89) C(92) -173(2) yes
C(85) C(89) C(90) C(86) -120(2) yes
C(86) C(87) C(93) C(94) -140(2) yes
C(86) C(87) C(93) C(95) -12(4) yes
C(86) C(87) C(93) C(96) 103(2) yes
C(86) C(90) C(89) C(91) 124(2) yes
C(86) C(90) C(89) C(92) 1(3) yes
C(87) C(86) C(90) C(89) -174(2) yes
C(88) C(83) C(84) C(90) -4(3) yes
C(88) C(87) C(86) C(90) 0(3) yes
C(88) C(87) C(93) C(94) 40(3) yes
C(88) C(87) C(93) C(95) 168(2) yes
C(88) C(87) C(93) C(96) -75(3) yes
C(90) C(86) C(87) C(93) -178(2) yes
C(90) C(86) C(87) C(93) -178(2) yes
